data_4517722
loop_
_publ_author_name
'Farias, Kaio'
'da Costa, Roner F.'
'Meira, Assuero S.'
'Diniz-Filho, Jairo'
'Bezerra, Eveline M.'
'Freire, Valder N.'
'Guest, Prue'
'Nikahd, Maryam'
'Ma, Xinghua'
'Gardiner, Michael G.'
'Banwell, Martin G.'
'de Oliveira, Maria da C. F.'
'de Moraes, Manoel O.'
'do \'O Pessoa, Claudia'

_publ_section_title
;
 Antitumor Potential of the Isoflavonoids (+)- and
 (&#x2212;)-2,3,9-Trimethoxypterocarpan: Mechanism-of-Action Studies
;
_journal_name_full 'ACS Medicinal Chemistry Letters'
_journal_paper_doi 10.1021/acsmedchemlett.0c00097
_journal_year 2020
_chemical_formula_moiety 'C22 H24 O6'
_chemical_formula_sum 'C22 H24 O6'
_chemical_formula_weight 384.41
_space_group_crystal_system monoclinic
_space_group_IT_number 14
_space_group_name_Hall '-P 2ybc'
_space_group_name_H-M_alt 'P 1 21/c 1'
_atom_sites_solution_hydrogens geom
_atom_sites_solution_primary dual
_audit_creation_date 2020-02-05
_audit_creation_method
;
Olex2 1.2
(compiled 2018.05.29 svn.r3508 for OlexSys, GUI svn.r5506)
;
_cell_angle_alpha 90
_cell_angle_beta 104.836(12)
_cell_angle_gamma 90
_cell_formula_units_Z 4
_cell_length_a 16.0596(19)
_cell_length_b 4.9375(7)
_cell_length_c 24.003(3)
_cell_measurement_reflns_used 490
_cell_measurement_temperature 150.01(10)
_cell_measurement_theta_max 58.7910
_cell_measurement_theta_min 5.9810
_cell_volume 1839.8(4)
_computing_cell_refinement 'CrysAlisPro 1.171.40.35a (Rigaku OD, 2018)'
_computing_data_collection 'CrysAlisPro 1.171.40.35a (Rigaku OD, 2018)'
_computing_data_reduction 'CrysAlisPro 1.171.40.35a (Rigaku OD, 2018)'
_computing_molecular_graphics 'Olex2 (Dolomanov et al., 2009)'
_computing_publication_material 'Olex2 (Dolomanov et al., 2009)'
_computing_structure_refinement 'ShelXL (Sheldrick, 2015)'
_computing_structure_solution 'ShelXT (Sheldrick, 2015)'
_diffrn_ambient_environment N~2~
_diffrn_ambient_temperature 150.01(10)
_diffrn_detector 'CCD plate'
_diffrn_detector_area_resol_mean 8.1297
_diffrn_detector_type EosS2
_diffrn_measured_fraction_theta_full 0.977
_diffrn_measured_fraction_theta_max 0.977
_diffrn_measurement_details
;
List of Runs (angles in degrees, time in seconds):

  # Type    Start    End  Width  t~exp~   \w     \q     \k     \f   Frames
--------------------------------------------------------------------------
  1  \w    -87.00  -6.00   1.00  130.00    --  -36.84 125.00-150.00   81
  2  \w   -103.00 -56.00   1.00  130.00    --  -36.84 -38.00  60.00   47
  3  \w    -53.00 -18.00   1.00  130.00    --  -36.84 -38.00  60.00   35
  4  \w     28.00 111.00   1.00  180.00    --   84.62-125.00 -30.00   83
  5  \w     64.00 154.00   1.00  180.00    --   84.62  30.00  90.00   90
  6  \w     50.00 102.00   1.00  180.00    --   84.62 -61.00 -60.00   52
  7  \w     28.00 111.00   1.00  180.00    --   84.62-125.00-180.00   83
  8  \w     70.00 140.00   1.00  180.00    --   84.62  15.00  30.00   70
;
_diffrn_measurement_device 'four-circle diffractometer'
_diffrn_measurement_device_type 'SuperNova, Dual, Cu at home/near, EosS2'
_diffrn_measurement_method '\w scans'
_diffrn_orient_matrix_type 'CrysAlisPro convention (1999,Acta A55,543-557)'
_diffrn_orient_matrix_UB_11 -0.0209595000
_diffrn_orient_matrix_UB_12 -0.2846536000
_diffrn_orient_matrix_UB_13 0.0190518000
_diffrn_orient_matrix_UB_21 0.0680652000
_diffrn_orient_matrix_UB_22 -0.1232807000
_diffrn_orient_matrix_UB_23 -0.0274771000
_diffrn_orient_matrix_UB_31 0.0689539000
_diffrn_orient_matrix_UB_32 0.0352731000
_diffrn_orient_matrix_UB_33 0.0574059000
_diffrn_radiation_monochromator mirror
_diffrn_radiation_probe x-ray
_diffrn_radiation_type CuK\a
_diffrn_radiation_wavelength 1.54184
_diffrn_reflns_av_R_equivalents 0.0774
_diffrn_reflns_av_unetI/netI 0.1482
_diffrn_reflns_Laue_measured_fraction_full 0.977
_diffrn_reflns_Laue_measured_fraction_max 0.977
_diffrn_reflns_limit_h_max 17
_diffrn_reflns_limit_h_min -17
_diffrn_reflns_limit_k_max 5
_diffrn_reflns_limit_k_min -4
_diffrn_reflns_limit_l_max 26
_diffrn_reflns_limit_l_min -24
_diffrn_reflns_number 4792
_diffrn_reflns_point_group_measured_fraction_full 0.977
_diffrn_reflns_point_group_measured_fraction_max 0.977
_diffrn_reflns_theta_full 61.069
_diffrn_reflns_theta_max 61.069
_diffrn_reflns_theta_min 3.810
_diffrn_source 'micro-focus sealed X-ray tube'
_diffrn_source_type 'SuperNova (Cu) X-ray Source'
_exptl_absorpt_coefficient_mu 0.830
_exptl_absorpt_correction_T_max 1.00000
_exptl_absorpt_correction_T_min 0.35960
_exptl_absorpt_correction_type multi-scan
_exptl_absorpt_process_details
;
CrysAlisPro 1.171.40.35a (Rigaku Oxford Diffraction, 2018)
Empirical absorption correction using spherical harmonics,
 implemented in SCALE3 ABSPACK scaling algorithm.
;
_exptl_crystal_colour colourless
_exptl_crystal_colour_primary colourless
_exptl_crystal_density_diffrn 1.388
_exptl_crystal_description needle
_exptl_crystal_F_000 816
_exptl_crystal_size_max 0.169
_exptl_crystal_size_mid 0.023
_exptl_crystal_size_min 0.016
_refine_diff_density_max 0.256
_refine_diff_density_min -0.271
_refine_diff_density_rms 0.061
_refine_ls_extinction_method none
_refine_ls_goodness_of_fit_ref 1.042
_refine_ls_hydrogen_treatment constr
_refine_ls_matrix_type full
_refine_ls_number_parameters 257
_refine_ls_number_reflns 2751
_refine_ls_number_restraints 0
_refine_ls_restrained_S_all 1.042
_refine_ls_R_factor_all 0.1554
_refine_ls_R_factor_gt 0.0762
_refine_ls_shift/su_max 0.000
_refine_ls_shift/su_mean 0.000
_refine_ls_structure_factor_coef Fsqd
_refine_ls_weighting_details 'w=1/[\s^2^(Fo^2^)+(0.0360P)^2^] where P=(Fo^2^+2Fc^2^)/3'
_refine_ls_weighting_scheme calc
_refine_ls_wR_factor_gt 0.1403
_refine_ls_wR_factor_ref 0.1877
_reflns_Friedel_coverage 0.000
_reflns_number_gt 1392
_reflns_number_total 2751
_reflns_threshold_expression 'I > 2\s(I)'
_cod_data_source_file ml0c00097_si_003.cif
_cod_data_source_block mn-fc-178scaled
_cod_database_code 4517722
_shelx_shelxl_version_number 2018/3
_chemical_oxdiff_formula 'C22 H24 O6 '
_shelx_space_group_comment
;
The symmetry employed for this shelxl refinement is uniquely defined
by the following loop, which should always be used as a source of
symmetry information in preference to the above space-group names.
They are only intended as comments.
;
_reflns_odcompleteness_completeness 99.27
_reflns_odcompleteness_iscentric 1
_reflns_odcompleteness_theta 58.86
_olex2_refinement_description
;
1. Fixed Uiso
 At 1.2 times of:
  All C(H) groups, All C(H,H) groups
 At 1.5 times of:
  All C(H,H,H) groups
2.a Ternary CH refined with riding coordinates:
 C2(H2), C3(H3), C13(H13), C14(H14)
2.b Secondary CH2 refined with riding coordinates:
 C1(H1A,H1B), C12(H12A,H12B)
2.c Aromatic/amide H refined with riding coordinates:
 C6(H6), C11(H11), C17(H17), C22(H22)
2.d Idealised Me refined as rotating group:
 C8(H8A,H8B,H8C), C10(H10A,H10B,H10C), C19(H19A,H19B,H19C), C21(H21A,H21B,H21C)
;
_ins_header
;
TITL MN-FC-178scaled in P2(1)/c 
REM P2(1)/c (#14 in standard setting)
CELL 1.54184  16.059572   4.937543  24.002774  90.0000 104.8364  90.0000
ZERR    4.00   0.001872   0.000726   0.003341   0.0000   0.0115   0.0000
LATT  1
SYMM -x, y+1/2,-z+1/2 
SFAC C H O
UNIT 88.00 96.00 24.00
TREF
HKLF 4
END
;
_olex2_date_sample_data_collection 2020-01-28
_olex2_date_sample_submission 2019-12-10
_olex2_diffrn_ambient_temperature_device 'Oxford Cryosystems'
_olex2_exptl_crystal_mounting_method 'The crystal was mounted on a MiTeGen holder with oil'
_olex2_submission_special_instructions 'No special instructions were received'
_oxdiff_exptl_absorpt_empirical_details
;
Empirical correction (ABSPACK) includes:
- Absorption correction using spherical harmonics
- Frame scaling
;
_oxdiff_exptl_absorpt_empirical_full_max 1.596
_oxdiff_exptl_absorpt_empirical_full_min 0.640

loop_
_space_group_symop_operation_xyz
'x, y, z'
'-x, y+1/2, -z+1/2'
'-x, -y, -z'
'x, -y-1/2, z-1/2'

loop_
_atom_site_label
_atom_site_type_symbol
_atom_site_fract_x
_atom_site_fract_y
_atom_site_fract_z
_atom_site_U_iso_or_equiv
_atom_site_adp_type
_atom_site_occupancy
_atom_site_site_symmetry_order
_atom_site_calc_flag
_atom_site_refinement_flags_posn
_atom_site_refinement_flags_adp
_atom_site_refinement_flags_occupancy
_atom_site_disorder_assembly
_atom_site_disorder_group
O1 O 0.8572(2) 0.1006(8) 0.20446(15) 0.0369(10) Uani 1 1 d . . . . .
O2 O 0.5763(2) -0.2682(8) 0.11782(15) 0.0357(10) Uani 1 1 d . . . . .
O3 O 0.5033(2) 0.0633(8) 0.17285(16) 0.0365(10) Uani 1 1 d . . . . .
O4 O 0.9523(2) 0.6852(8) 0.39562(16) 0.0384(11) Uani 1 1 d . . . . .
O5 O 0.7836(2) 0.9596(9) 0.52475(17) 0.0442(12) Uani 1 1 d . . . . .
O6 O 0.6666(2) 0.6077(9) 0.48205(17) 0.0464(12) Uani 1 1 d . . . . .
C1 C 0.8948(3) 0.3634(13) 0.2186(2) 0.0377(15) Uani 1 1 d . . . . .
H1A H 0.870494 0.487321 0.187324 0.045 Uiso 1 1 calc R . . . .
H1B H 0.956251 0.351843 0.222272 0.045 Uiso 1 1 calc R . . . .
C2 C 0.8804(3) 0.4753(13) 0.2734(2) 0.0369(16) Uani 1 1 d . . . . .
H2 H 0.900256 0.663217 0.279516 0.044 Uiso 1 1 calc R . . . .
C3 C 0.7863(3) 0.4461(12) 0.2784(2) 0.0319(15) Uani 1 1 d . . . . .
H3 H 0.758655 0.620689 0.281252 0.038 Uiso 1 1 calc R . . . .
C4 C 0.7321(3) 0.2628(12) 0.2329(2) 0.0306(14) Uani 1 1 d . . . . .
C5 C 0.7680(3) 0.0964(12) 0.2000(2) 0.0311(14) Uani 1 1 d . . . . .
C6 C 0.6409(3) 0.2544(12) 0.2245(2) 0.0323(14) Uani 1 1 d . . . . .
H6 H 0.614479 0.368024 0.245751 0.039 Uiso 1 1 calc R . . . .
C7 C 0.5931(3) 0.0820(11) 0.1859(2) 0.0290(14) Uani 1 1 d . . . . .
C8 C 0.4606(4) 0.2940(13) 0.1892(3) 0.0418(16) Uani 1 1 d . . . . .
H8A H 0.478957 0.455165 0.173369 0.063 Uiso 1 1 calc GR . . . .
H8B H 0.474790 0.307653 0.230427 0.063 Uiso 1 1 calc GR . . . .
H8C H 0.399405 0.273479 0.174628 0.063 Uiso 1 1 calc GR . . . .
C9 C 0.6306(3) -0.0983(12) 0.1544(2) 0.0299(14) Uani 1 1 d . . . . .
C10 C 0.6130(4) -0.4530(12) 0.0851(2) 0.0408(16) Uani 1 1 d . . . . .
H10A H 0.639660 -0.353610 0.059962 0.061 Uiso 1 1 calc GR . . . .
H10B H 0.568519 -0.567132 0.062586 0.061 Uiso 1 1 calc GR . . . .
H10C H 0.655393 -0.562644 0.110753 0.061 Uiso 1 1 calc GR . . . .
C11 C 0.7205(3) -0.0843(12) 0.1604(2) 0.0306(14) Uani 1 1 d . . . . .
H11 H 0.746813 -0.193449 0.138285 0.037 Uiso 1 1 calc R . . . .
C12 C 0.9811(3) 0.4324(13) 0.3771(2) 0.0367(16) Uani 1 1 d . . . . .
H12A H 0.995050 0.307856 0.409392 0.044 Uiso 1 1 calc R . . . .
H12B H 1.033063 0.463346 0.364496 0.044 Uiso 1 1 calc R . . . .
C13 C 0.9132(3) 0.3049(12) 0.3282(2) 0.0333(15) Uani 1 1 d . . . . .
H13 H 0.930494 0.123266 0.318995 0.040 Uiso 1 1 calc R . . . .
C14 C 0.8222(3) 0.3024(12) 0.3393(2) 0.0316(15) Uani 1 1 d . . . . .
H14 H 0.799403 0.118884 0.340410 0.038 Uiso 1 1 calc R . . . .
C15 C 0.8154(3) 0.4695(12) 0.3893(2) 0.0299(14) Uani 1 1 d . . . . .
C16 C 0.8784(3) 0.6595(12) 0.4147(2) 0.0315(14) Uani 1 1 d . . . . .
C17 C 0.7432(3) 0.4537(13) 0.4120(2) 0.0346(15) Uani 1 1 d . . . . .
H17 H 0.700160 0.329008 0.396329 0.041 Uiso 1 1 calc R . . . .
C18 C 0.7339(3) 0.6158(13) 0.4563(2) 0.0355(15) Uani 1 1 d . . . . .
C19 C 0.6047(3) 0.3977(13) 0.4633(2) 0.0452(17) Uani 1 1 d . . . . .
H19A H 0.575766 0.424738 0.423433 0.068 Uiso 1 1 calc GR . . . .
H19B H 0.563322 0.401740 0.485942 0.068 Uiso 1 1 calc GR . . . .
H19C H 0.633297 0.225353 0.467915 0.068 Uiso 1 1 calc GR . . . .
C20 C 0.7984(4) 0.8087(13) 0.4803(2) 0.0381(16) Uani 1 1 d . . . . .
C21 C 0.8467(4) 1.1530(12) 0.5507(3) 0.0449(17) Uani 1 1 d . . . . .
H21A H 0.856908 1.273309 0.521762 0.067 Uiso 1 1 calc GR . . . .
H21B H 0.899340 1.061740 0.569262 0.067 Uiso 1 1 calc GR . . . .
H21C H 0.826799 1.255007 0.578832 0.067 Uiso 1 1 calc GR . . . .
C22 C 0.8705(3) 0.8239(11) 0.4595(2) 0.0272(13) Uani 1 1 d . . . . .
H22 H 0.914050 0.945990 0.475623 0.033 Uiso 1 1 calc R . . . .

loop_
_atom_site_aniso_label
_atom_site_aniso_U_11
_atom_site_aniso_U_22
_atom_site_aniso_U_33
_atom_site_aniso_U_23
_atom_site_aniso_U_13
_atom_site_aniso_U_12
O1 0.017(2) 0.043(3) 0.051(3) -0.002(2) 0.0090(17) -0.0064(18)
O2 0.031(2) 0.033(2) 0.041(2) -0.010(2) 0.0064(18) 0.0005(19)
O3 0.020(2) 0.040(3) 0.049(2) -0.011(2) 0.0086(17) -0.0063(19)
O4 0.019(2) 0.049(3) 0.048(2) 0.000(2) 0.0076(18) -0.0027(19)
O5 0.027(2) 0.053(3) 0.050(3) -0.018(2) 0.0045(19) -0.010(2)
O6 0.026(2) 0.058(3) 0.056(3) -0.011(2) 0.0124(19) -0.014(2)
C1 0.018(3) 0.046(4) 0.049(4) 0.000(3) 0.009(3) -0.002(3)
C2 0.018(3) 0.046(4) 0.046(4) 0.006(3) 0.007(3) 0.001(3)
C3 0.024(3) 0.034(4) 0.040(3) 0.000(3) 0.012(3) 0.002(3)
C4 0.014(3) 0.037(4) 0.041(3) 0.003(3) 0.007(2) -0.003(3)
C5 0.016(3) 0.033(4) 0.045(4) 0.009(3) 0.009(3) -0.001(3)
C6 0.019(3) 0.037(4) 0.043(3) 0.002(3) 0.010(3) 0.007(3)
C7 0.017(3) 0.026(3) 0.042(3) -0.007(3) 0.004(2) -0.001(3)
C8 0.028(3) 0.041(4) 0.058(4) -0.006(3) 0.014(3) 0.000(3)
C9 0.030(3) 0.030(4) 0.029(3) 0.002(3) 0.008(3) -0.007(3)
C10 0.036(4) 0.044(4) 0.041(4) -0.007(3) 0.007(3) 0.005(3)
C11 0.022(3) 0.032(4) 0.036(3) 0.004(3) 0.005(2) 0.002(3)
C12 0.023(3) 0.047(4) 0.043(4) -0.004(3) 0.013(3) 0.005(3)
C13 0.020(3) 0.042(4) 0.039(3) -0.002(3) 0.008(2) -0.003(3)
C14 0.020(3) 0.035(4) 0.039(3) 0.013(3) 0.005(2) 0.000(3)
C15 0.024(3) 0.030(4) 0.035(3) 0.006(3) 0.005(2) -0.001(3)
C16 0.020(3) 0.041(4) 0.033(3) 0.002(3) 0.006(2) 0.004(3)
C17 0.024(3) 0.041(4) 0.037(4) -0.004(3) 0.004(3) -0.007(3)
C18 0.020(3) 0.047(4) 0.040(4) -0.003(3) 0.008(3) -0.004(3)
C19 0.030(4) 0.056(5) 0.052(4) 0.004(4) 0.016(3) -0.002(3)
C20 0.027(3) 0.043(4) 0.040(4) 0.001(3) 0.001(3) 0.001(3)
C21 0.035(4) 0.038(4) 0.053(4) -0.013(3) -0.004(3) 0.004(3)
C22 0.015(3) 0.026(3) 0.040(3) 0.004(3) 0.006(2) -0.008(2)

loop_
_atom_type_symbol
_atom_type_description
_atom_type_scat_dispersion_real
_atom_type_scat_dispersion_imag
_atom_type_scat_source
C C 0.0181 0.0091 'International Tables Vol C Tables 4.2.6.8 and 6.1.1.4'
H H 0.0000 0.0000 'International Tables Vol C Tables 4.2.6.8 and 6.1.1.4'
O O 0.0492 0.0322 'International Tables Vol C Tables 4.2.6.8 and 6.1.1.4'

loop_
_exptl_crystal_face_index_h
_exptl_crystal_face_index_k
_exptl_crystal_face_index_l
_exptl_crystal_face_perp_dist
-5 0 4 0.0070
5 0 -4 0.0094
3 0 5 0.0070
-3 0 -5 0.0094
-2 3 2 0.0802
2 -3 -2 0.0802

loop_
_geom_angle_atom_site_label_1
_geom_angle_atom_site_label_2
_geom_angle_atom_site_label_3
_geom_angle
_geom_angle_site_symmetry_1
_geom_angle_site_symmetry_3
_geom_angle_publ_flag
C5 O1 C1 112.9(4) . . ?
C9 O2 C10 117.7(4) . . ?
C7 O3 C8 115.1(4) . . ?
C16 O4 C12 113.1(5) . . ?
C20 O5 C21 117.5(5) . . ?
C18 O6 C19 116.3(5) . . ?
O1 C1 C2 113.0(5) . . ?
C1 C2 C3 113.9(4) . . ?
C1 C2 C13 116.9(5) . . ?
C13 C2 C3 90.6(4) . . ?
C2 C3 C14 88.9(4) . . ?
C4 C3 C2 113.1(5) . . ?
C4 C3 C14 113.7(5) . . ?
C5 C4 C3 121.8(5) . . ?
C5 C4 C6 118.2(5) . . ?
C6 C4 C3 120.0(5) . . ?
C4 C5 O1 121.3(5) . . ?
C4 C5 C11 123.1(5) . . ?
C11 C5 O1 115.7(5) . . ?
C7 C6 C4 119.9(5) . . ?
O3 C7 C9 113.4(5) . . ?
C6 C7 O3 124.8(5) . . ?
C6 C7 C9 121.8(5) . . ?
O2 C9 C7 116.7(5) . . ?
O2 C9 C11 124.4(5) . . ?
C7 C9 C11 118.9(5) . . ?
C5 C11 C9 118.0(5) . . ?
O4 C12 C13 112.0(4) . . ?
C2 C13 C14 91.1(4) . . ?
C12 C13 C2 117.1(5) . . ?
C12 C13 C14 113.0(5) . . ?
C13 C14 C3 88.5(4) . . ?
C15 C14 C3 114.2(5) . . ?
C15 C14 C13 113.8(5) . . ?
C16 C15 C14 122.0(5) . . ?
C16 C15 C17 116.5(5) . . ?
C17 C15 C14 121.5(5) . . ?
O4 C16 C15 120.2(5) . . ?
C22 C16 O4 117.6(5) . . ?
C22 C16 C15 122.2(5) . . ?
C18 C17 C15 122.3(5) . . ?
O6 C18 C20 114.4(5) . . ?
C17 C18 O6 125.9(5) . . ?
C17 C18 C20 119.7(5) . . ?
O5 C20 C18 115.3(5) . . ?
O5 C20 C22 125.7(5) . . ?
C22 C20 C18 119.0(6) . . ?
C20 C22 C16 120.4(5) . . ?

loop_
_geom_bond_atom_site_label_1
_geom_bond_atom_site_label_2
_geom_bond_distance
_geom_bond_site_symmetry_2
_geom_bond_publ_flag
O1 C1 1.435(7) . ?
O1 C5 1.408(6) . ?
O2 C9 1.358(6) . ?
O2 C10 1.426(6) . ?
O3 C7 1.399(6) . ?
O3 C8 1.435(7) . ?
O4 C12 1.440(7) . ?
O4 C16 1.383(6) . ?
O5 C20 1.370(7) . ?
O5 C21 1.416(6) . ?
O6 C18 1.376(7) . ?
O6 C19 1.427(7) . ?
C1 C2 1.498(8) . ?
C2 C3 1.553(7) . ?
C2 C13 1.536(7) . ?
C3 C4 1.511(7) . ?
C3 C14 1.595(7) . ?
C4 C5 1.365(8) . ?
C4 C6 1.427(7) . ?
C5 C11 1.382(7) . ?
C6 C7 1.344(7) . ?
C7 C9 1.399(7) . ?
C9 C11 1.416(7) . ?
C12 C13 1.519(7) . ?
C13 C14 1.552(7) . ?
C14 C15 1.484(8) . ?
C15 C16 1.401(8) . ?
C15 C17 1.403(7) . ?
C16 C22 1.378(7) . ?
C17 C18 1.370(8) . ?
C18 C20 1.417(8) . ?
C20 C22 1.375(7) . ?

loop_
_exptl_oxdiff_crystal_face_indexfrac_h
_exptl_oxdiff_crystal_face_indexfrac_k
_exptl_oxdiff_crystal_face_indexfrac_l
_exptl_oxdiff_crystal_face_x
_exptl_oxdiff_crystal_face_y
_exptl_oxdiff_crystal_face_z
-5.0032 -0.0020 4.0012 0.1817 -0.4502 -0.1154
5.0032 0.0020 -4.0012 -0.1817 0.4502 0.1154
3.0004 -0.0044 4.9933 0.0335 0.0676 0.4934
-3.0004 0.0044 -4.9933 -0.0335 -0.0676 -0.4934
-2.0143 2.9933 2.0568 -0.7707 -0.5626 0.0848
2.0143 -2.9933 -2.0568 0.7707 0.5626 -0.0848
